data_1530248
loop_
_publ_author_name
'Latroche, M.'
'Brohan, L.'
'Tournoux, M.'
'Marchand, R.'

_publ_section_title
;
 New Hollandite Oxides: Ti O2 (H) and K.06 Ti O2
;
_journal_name_full 'Journal of Solid State Chemistry'
_journal_page_first 78
_journal_page_last 82
_journal_volume 81
_journal_year 1989
_chemical_formula_sum 'K0.06 O2 Ti'
_chemical_name_systematic 'K0.06 Ti O2'
_space_group_IT_number 87
_symmetry_space_group_name_Hall '-I 4'
_symmetry_space_group_name_H-M 'I 4/m'
_cell_angle_alpha 90
_cell_angle_beta 90
_cell_angle_gamma 90
_cell_formula_units_Z 8
_cell_length_a 10.182
_cell_length_b 10.182
_cell_length_c 2.966
_cell_volume 307.494
_citation_journal_id_ASTM JSSCBI
_cod_data_source_file Latroche_JSSCBI_1989_1802.cif
_cod_data_source_block K0.06O2Ti1
_cod_original_cell_volume 307.4945
_cod_original_formula_sum 'K0.06 O2 Ti1'
_cod_database_code 1530248

loop_
_symmetry_equiv_pos_as_xyz
x,y,z
-y,x,z
-x,-y,z
y,-x,z
-x,-y,-z
y,-x,-z
x,y,-z
-y,x,-z
x+1/2,y+1/2,z+1/2
-y+1/2,x+1/2,z+1/2
-x+1/2,-y+1/2,z+1/2
y+1/2,-x+1/2,z+1/2
-x+1/2,-y+1/2,-z+1/2
y+1/2,-x+1/2,-z+1/2
x+1/2,y+1/2,-z+1/2
-y+1/2,x+1/2,-z+1/2

loop_
_atom_site_label
_atom_site_type_symbol
_atom_site_fract_x
_atom_site_fract_y
_atom_site_fract_z
_atom_site_occupancy
_atom_site_U_iso_or_equiv
O2 O-2 0.5404 0.1643 0 1 0.0
K1 K+1 0 0 0.5 0.243 0.0
Ti1 Ti+3 0.3521 0.16935 0 1 0.0
O1 O-2 0.1569 0.2075 0 1 0.0
